data_1522504
loop_
_publ_author_name
'McMasters, O.D.'
'Gschneidner, K.A.jr.'

_publ_section_title
;
 Ytterbium-lead system
;
_journal_name_full 'Transactions of the Metallurgical Society of Aime'
_journal_page_first 781
_journal_page_last 785
_journal_volume 239
_journal_year 1967
_chemical_formula_sum 'Pb Yb2'
_space_group_IT_number 62
_symmetry_space_group_name_Hall '-P 2ac 2n'
_symmetry_space_group_name_H-M 'P n m a'
_cell_angle_alpha 90
_cell_angle_beta 90
_cell_angle_gamma 90
_cell_formula_units_Z 4
_cell_length_a 7.478
_cell_length_b 5.225
_cell_length_c 9.549
_cell_volume 373.104
_citation_journal_id_ASTM TMSAAB
_cod_data_source_file McMasters_TMSAAB_1967_1718.cif
_cod_data_source_block Pb1Yb2
_cod_original_cell_volume 373.1038
_cod_original_formula_sum 'Pb1 Yb2'
_cod_database_code 1522504

loop_
_symmetry_equiv_pos_as_xyz
x,y,z
-x+1/2,-y,z+1/2
x+1/2,-y+1/2,-z+1/2
-x,y+1/2,-z
-x,-y,-z
x-1/2,y,-z-1/2
-x-1/2,y-1/2,z-1/2
x,-y-1/2,z

loop_
_atom_site_label
_atom_site_type_symbol
_atom_site_fract_x
_atom_site_fract_y
_atom_site_fract_z
_atom_site_occupancy
_atom_site_U_iso_or_equiv
Pb1 Pb 0.245 0.25 0.107 1 0.0
Yb1 Yb 0.845 0.25 0.074 1 0.0
Yb2 Yb 0.978 0.25 0.676 1 0.0
